data_7125614
loop_
_publ_author_name
'Bezuidenhout, Daniela I.'
'Kleinhans, George'
'Guisado-Barrios, Gregorio'
'Liles, David C.'
'Ung, Ga\"el'
'Bertrand, Guy'

_publ_section_title
;
 Isolation of a potassium bis(1,2,3-triazol-5-ylidene)carbazolide: a
 stabilizing pincer ligand for reactive late transition metal complexes.
;
_journal_issue 19
_journal_name_full 'Chemical communications (Cambridge, England)'
_journal_page_first 2431
_journal_page_last 2433
_journal_paper_doi 10.1039/c3cc49385g
_journal_volume 50
_journal_year 2014
_chemical_formula_moiety 'C72 H90 K N7'
_chemical_formula_sum 'C72 H90 K N7'
_chemical_formula_weight 1092.60
_space_group_crystal_system triclinic
_space_group_IT_number 2
_space_group_name_Hall '-P 1'
_space_group_name_H-M_alt 'P -1'
_atom_sites_solution_hydrogens geom
_atom_sites_solution_primary direct
_audit_creation_date 2013-11-16
_audit_creation_method
;
Olex2 1.2
(compiled 2013.09.17 svn.r2790 for OlexSys, GUI svn.r4601)
;
_cell_angle_alpha 82.8410(11)
_cell_angle_beta 74.7310(10)
_cell_angle_gamma 68.2340(10)
_cell_formula_units_Z 2
_cell_length_a 14.4327(3)
_cell_length_b 14.6585(3)
_cell_length_c 17.8114(4)
_cell_measurement_temperature 150(2)
_cell_volume 3374.50(13)
_computing_molecular_graphics
;
O. V. Dolomanov, L. J. Bourhis, R. J. Gildea, J. A. K. Howard and H. Puschmann,
OLEX2: a complete structure solution, refinement and analysis program.
J. Appl. Cryst. (2009). 42, 339-341.
;
_computing_publication_material
;
O. V. Dolomanov, L. J. Bourhis, R. J. Gildea, J. A. K. Howard and H. Puschmann,
OLEX2: a complete structure solution, refinement and analysis program.
J. Appl. Cryst. (2009). 42, 339-341.
;
_computing_structure_refinement
;
SHELX, G.M. Sheldrick, Acta Cryst.
(2008). A64, 112-122
;
_computing_structure_solution
;
SHELX, G.M. Sheldrick, Acta Cryst.
(2008). A64, 112-122
;
_diffrn_ambient_temperature 150.15
_diffrn_measured_fraction_theta_full 0.995
_diffrn_measured_fraction_theta_max 0.993
_diffrn_radiation_type CuK\a
_diffrn_radiation_wavelength 1.54178
_diffrn_reflns_av_R_equivalents 0.0491
_diffrn_reflns_av_unetI/netI 0.0311
_diffrn_reflns_Laue_measured_fraction_full 0.995
_diffrn_reflns_Laue_measured_fraction_max 0.993
_diffrn_reflns_limit_h_max 17
_diffrn_reflns_limit_h_min -17
_diffrn_reflns_limit_k_max 17
_diffrn_reflns_limit_k_min -17
_diffrn_reflns_limit_l_max 21
_diffrn_reflns_limit_l_min -21
_diffrn_reflns_number 80987
_diffrn_reflns_point_group_measured_fraction_full 0.995
_diffrn_reflns_point_group_measured_fraction_max 0.993
_diffrn_reflns_theta_full 67.679
_diffrn_reflns_theta_max 70.067
_diffrn_reflns_theta_min 2.573
_exptl_absorpt_coefficient_mu 1.016
_exptl_crystal_density_diffrn 1.075
_exptl_crystal_F_000 1180
_exptl_crystal_size_max 0.208
_exptl_crystal_size_mid 0.15
_exptl_crystal_size_min 0.064
_platon_squeeze_details
;
;
_refine_diff_density_max 0.452
_refine_diff_density_min -0.352
_refine_diff_density_rms 0.051
_refine_ls_extinction_method none
_refine_ls_goodness_of_fit_ref 1.058
_refine_ls_hydrogen_treatment constr
_refine_ls_matrix_type full
_refine_ls_number_parameters 773
_refine_ls_number_reflns 12717
_refine_ls_number_restraints 260
_refine_ls_restrained_S_all 1.049
_refine_ls_R_factor_all 0.0647
_refine_ls_R_factor_gt 0.0519
_refine_ls_shift/su_max 0.000
_refine_ls_shift/su_mean 0.000
_refine_ls_structure_factor_coef Fsqd
_refine_ls_weighting_details 'w=1/[\s^2^(Fo^2^)+(0.0757P)^2^+1.1881P] where P=(Fo^2^+2Fc^2^)/3'
_refine_ls_weighting_scheme calc
_refine_ls_wR_factor_gt 0.1348
_refine_ls_wR_factor_ref 0.1420
_reflns_Friedel_coverage 0.000
_reflns_number_gt 10297
_reflns_number_total 12717
_reflns_threshold_expression 'I > 2\s(I)'
_cod_data_source_file c3cc49385g.txt
_cod_data_source_block cu_gkle0087_0m_a
_cod_database_code 7125614
_shelxl_version_number 2013-4
_shelx_space_group_comment
;
The symmetry employed for this shelxl refinement is uniquely defined
by the following loop, which should always be used as a source of
symmetry information in preference to the above space-group names.
They are only intended as comments.
;
_shelx_estimated_absorpt_t_max 0.938
_shelx_estimated_absorpt_t_min 0.816
_olex2_refinement_description
;
1. Others
 Fixed Sof: C11A(0.25) H11A(0.25) H11B(0.25) H11C(0.25) C10(0.75) H10A(0.75)
 H10B(0.75) H10C(0.75) C12A(0.25) H12A(0.25) H12B(0.25) H12C(0.25) C10A(0.25)
 H10D(0.25) H10E(0.25) H10F(0.25) C11(0.75) H11D(0.75) H11E(0.75) H11F(0.75)
 C12(0.75) H12D(0.75) H12E(0.75) H12F(0.75)
 Fixed Uiso: H42(0.034) H44(0.034) H6(0.036) H8(0.035) H46A(0.096) H46B(0.096)
 H46C(0.096) H48A(0.099) H48B(0.099) H48C(0.099) H47A(0.155) H47B(0.155)
 H47C(0.155) H11A(0.069) H11B(0.069) H11C(0.069) H10A(0.133) H10B(0.133)
 H10C(0.133) H12A(0.089) H12B(0.089) H12C(0.089) H65(0.047) H64(0.051)
 H63(0.044) H67(0.042) H68A(0.073) H68B(0.073) H68C(0.073) H69A(0.096)
 H69B(0.096) H69C(0.096) H1(0.038) H71A(0.071) H71B(0.071) H71C(0.071)
 H72A(0.094) H72B(0.094) H72C(0.094) H51(0.053) H52(0.052) H53(0.046)
 H58(0.063) H59A(0.175) H59B(0.175) H59C(0.175) H60A(0.138) H60B(0.138)
 H60C(0.138) H55(0.039) H57A(0.085) H57B(0.085) H57C(0.085) H56A(0.083)
 H56B(0.083) H56C(0.083) H29(0.047) H28(0.054) H27(0.048) H31(0.04) H33A(0.084)
 H33B(0.084) H33C(0.084) H32A(0.089) H32B(0.089) H32C(0.089) H34(0.039)
 H36A(0.068) H36B(0.068) H36C(0.068) H35A(0.077) H35B(0.077) H35C(0.077)
 H17(0.044) H16(0.053) H15(0.051) H19(0.038) H20A(0.065) H20B(0.065)
 H20C(0.065) H21A(0.062) H21B(0.062) H21C(0.062) H22(0.05) H24A(0.093)
 H24B(0.093) H24C(0.093) H23A(0.116) H23B(0.116) H23C(0.116) H10D(0.078)
 H10E(0.078) H10F(0.078) H11D(0.121) H11E(0.121) H11F(0.121) H12D(0.15)
 H12E(0.15) H12F(0.15)
 Fixed X: H42(0.6961) H44(0.6651) H6(0.7486) H8(0.806) H46A(0.5082)
 H46B(0.4973) H46C(0.5083) H48A(0.7683) H48B(0.6646) H48C(0.6803) H47A(0.6609)
 H47B(0.6409) H47C(0.7518) H11A(0.7515) H11B(0.6862) H11C(0.8019) H10A(0.8443)
 H10B(0.7221) H10C(0.793) H12A(0.943) H12B(0.9002) H12C(0.8887) H65(0.4617)
 H64(0.458) H63(0.541) H67(0.5808) H68A(0.4047) H68B(0.4397) H68C(0.4004)
 H69A(0.6803) H69B(0.6119) H69C(0.5785) H1(0.6702) H71A(0.5409) H71B(0.6498)
 H71C(0.6093) H72A(0.7652) H72B(0.8095) H72C(0.8039) H51(0.9542) H52(1.0857)
 H53(1.0781) H58(0.7315) H59A(0.677) H59B(0.6586) H59C(0.7537) H60A(0.8536)
 H60B(0.7628) H60C(0.8682) H55(0.8651) H57A(0.9698) H57B(1.0028) H57C(1.071)
 H56A(1.0489) H56B(0.9646) H56C(0.9376) H29(0.6938) H28(0.8173) H27(0.9532)
 H31(0.6953) H33A(0.5694) H33B(0.518) H33C(0.5442) H32A(0.6409) H32B(0.622)
 H32C(0.7365) H34(0.9758) H36A(1.0643) H36B(1.0898) H36C(0.9788) H35A(1.0677)
 H35B(1.1462) H35C(1.1095) H17(0.9521) H16(1.0966) H15(1.1451) H19(0.7776)
 H20A(0.7873) H20B(0.6876) H20C(0.7332) H21A(0.8852) H21B(0.789) H21C(0.8968)
 H22(1.0131) H24A(1.0026) H24B(1.0927) H24C(1.1199) H23A(1.2207) H23B(1.1866)
 H23C(1.1623) H10D(0.714) H10E(0.6311) H10F(0.703) H11D(0.7343) H11E(0.6471)
 H11F(0.722) H12D(0.9155) H12E(0.9067) H12F(0.955)
 Fixed Y: H42(0.0115) H44(0.1495) H6(0.0491) H8(0.27) H46A(0.0201) H46B(0.079)
 H46C(-0.0343) H48A(-0.1274) H48B(-0.1074) H48C(-0.1637) H47A(-0.0821)
 H47B(0.033) H47C(-0.042) H11A(-0.0086) H11B(0.0356) H11C(-0.0395) H10A(0.182)
 H10B(0.2129) H10C(0.1183) H12A(0.0329) H12B(0.1392) H12C(0.0466) H65(0.6762)
 H64(0.806) H63(0.7766) H67(0.4199) H68A(0.5524) H68B(0.4351) H68C(0.4925)
 H69A(0.4729) H69B(0.4226) H69C(0.5397) H1(0.5429) H71A(0.6832) H71B(0.6614)
 H71C(0.7478) H72A(0.6759) H72B(0.596) H72C(0.5612) H51(0.0822) H52(0.0169)
 H53(0.0873) H58(0.2968) H59A(0.1676) H59B(0.1929) H59C(0.0992) H60A(0.1672)
 H60B(0.2698) H60C(0.2681) H55(0.2837) H57A(0.3613) H57B(0.3362) H57C(0.2697)
 H56A(0.1289) H56B(0.1992) H56C(0.1205) H29(0.848) H28(0.8571) H27(0.7163)
 H31(0.6274) H33A(0.6708) H33B(0.7177) H33C(0.7852) H32A(0.8331) H32B(0.7552)
 H32C(0.75) H34(0.4699) H36A(0.5822) H36B(0.4663) H36C(0.5412) H35A(0.5055)
 H35B(0.4547) H35C(0.571) H17(0.3426) H16(0.2049) H15(0.1491) H19(0.4803)
 H20A(0.4405) H20B(0.5079) H20C(0.392) H21A(0.569) H21B(0.6114) H21C(0.5392)
 H22(0.2635) H24A(0.1118) H24B(0.0948) H24C(0.0725) H23A(0.1889) H23B(0.2108)
 H23C(0.2995) H10D(0.2392) H10E(0.1924) H10F(0.1485) H11D(0.0001) H11E(0.0894)
 H11F(0.0009) H12D(-0.0263) H12E(-0.0308) H12F(0.043)
 Fixed Z: H42(0.4367) H44(0.6296) H6(0.2743) H8(0.1347) H46A(0.5626)
 H46B(0.6362) H46C(0.6463) H48A(0.5354) H48B(0.5088) H48C(0.5901) H47A(0.701)
 H47B(0.6995) H47C(0.6598) H11A(0.0903) H11B(0.1736) H11C(0.1639) H10A(0.0371)
 H10B(0.0577) H10C(0.0068) H12A(0.0908) H12B(0.0508) H12C(0.0205) H65(0.8002)
 H64(0.711) H63(0.581) H67(0.7564) H68A(0.8552) H68B(0.8623) H68C(0.7877)
 H69A(0.8143) H69B(0.8784) H69C(0.8719) H1(0.4955) H71A(0.4577) H71B(0.397)
 H71C(0.4574) H72A(0.5124) H72B(0.4462) H72C(0.5356) H51(0.755) H52(0.6484)
 H53(0.5251) H58(0.7562) H59A(0.7527) H59B(0.8415) H59C(0.8043) H60A(0.8553)
 H60B(0.879) H60C(0.8197) H55(0.4746) H57A(0.4958) H57B(0.4056) H57C(0.4636)
 H56A(0.408) H56B(0.3631) H56C(0.4273) H29(0.2516) H28(0.3083) H27(0.3275)
 H31(0.1804) H33A(0.2958) H33B(0.224) H33C(0.2733) H32A(0.142) H32B(0.0979)
 H32C(0.0918) H34(0.3048) H36A(0.3649) H36B(0.3778) H36C(0.4174) H35A(0.1819)
 H35B(0.2365) H35C(0.2202) H17(-0.0821) H16(-0.0778) H15(0.0383) H19(0.0844)
 H20A(-0.071) H20B(-0.012) H20C(0.0049) H21A(0.0311) H21B(-0.008) H21C(-0.0552)
 H22(0.2245) H24A(0.2092) H24B(0.2518) H24C(0.1613) H23A(0.1365) H23B(0.2274)
 H23C(0.1648) H10D(0.0594) H10E(0.1075) H10F(0.0255) H11D(0.0907) H11E(0.1404)
 H11F(0.1826) H12D(0.0639) H12E(0.1556) H12F(0.1002)
;

loop_
_space_group_symop_operation_xyz
'x, y, z'
'-x, -y, -z'

loop_
_atom_site_label
_atom_site_type_symbol
_atom_site_fract_x
_atom_site_fract_y
_atom_site_fract_z
_atom_site_U_iso_or_equiv
_atom_site_adp_type
_atom_site_occupancy
_atom_site_site_symmetry_order
_atom_site_calc_flag
_atom_site_refinement_flags_posn
_atom_site_refinement_flags_adp
_atom_site_refinement_flags_occupancy
_atom_site_disorder_assembly
_atom_site_disorder_group
K1 K 0.60113(3) 0.46839(3) 0.40276(2) 0.03015(11) Uani 1 1 d . U . . .
N1 N 0.74454(11) 0.29329(11) 0.39500(8) 0.0232(3) Uani 1 1 d . U . . .
N5 N 0.65449(11) 0.45091(11) 0.62013(8) 0.0232(3) Uani 1 1 d . U . . .
N6 N 0.74244(11) 0.39617(11) 0.64089(8) 0.0246(3) Uani 1 1 d . U . . .
N7 N 0.76516(11) 0.31048(11) 0.61000(8) 0.0243(3) Uani 1 1 d . U . . .
N2 N 0.83407(11) 0.52120(10) 0.23692(8) 0.0220(3) Uani 1 1 d . U . . .
N3 N 0.90127(11) 0.48131(11) 0.17133(8) 0.0246(3) Uani 1 1 d . U . . .
N4 N 0.88754(11) 0.39694(11) 0.17079(8) 0.0235(3) Uani 1 1 d . U . . .
C40 C 0.72056(13) 0.22493(13) 0.44887(10) 0.0239(4) Uani 1 1 d . U . . .
C41 C 0.71999(13) 0.14243(13) 0.41455(10) 0.0254(4) Uani 1 1 d . U . . .
C42 C 0.69726(14) 0.06537(13) 0.46070(11) 0.0286(4) Uani 1 1 d . U . . .
H42 H 0.6961 0.0115 0.4367 0.034 Uiso 1 1 calc R U . . .
C43 C 0.67636(14) 0.06715(14) 0.54131(11) 0.0291(4) Uani 1 1 d . U . . .
C44 C 0.67868(14) 0.14831(14) 0.57446(11) 0.0281(4) Uani 1 1 d . U . . .
H44 H 0.6651 0.1495 0.6296 0.034 Uiso 1 1 calc R U . . .
C39 C 0.69977(13) 0.22687(13) 0.53082(10) 0.0243(4) Uani 1 1 d . U . . .
C4 C 0.75986(13) 0.25487(13) 0.32453(10) 0.0238(4) Uani 1 1 d . U . . .
C5 C 0.74602(14) 0.16202(13) 0.33218(10) 0.0254(4) Uani 1 1 d . U . . .
C6 C 0.75648(15) 0.11138(14) 0.26744(11) 0.0298(4) Uani 1 1 d . U . . .
H6 H 0.7486 0.0491 0.2743 0.036 Uiso 1 1 calc R U . . .
C7 C 0.77821(16) 0.15135(14) 0.19323(11) 0.0320(4) Uani 1 1 d . U . . .
C8 C 0.79224(15) 0.24214(14) 0.18565(10) 0.0291(4) Uani 1 1 d . U . . .
H8 H 0.8060 0.2700 0.1347 0.035 Uiso 1 1 calc R U . . .
C3 C 0.78728(13) 0.29427(13) 0.24800(10) 0.0241(4) Uani 1 1 d . U . . .
C45 C 0.64566(16) -0.01465(15) 0.59386(12) 0.0345(4) Uani 1 1 d . U . . .
C46 C 0.5295(2) 0.0152(2) 0.61129(18) 0.0640(8) Uani 1 1 d . U . . .
H46A H 0.5082 0.0201 0.5626 0.096 Uiso 1 1 calc R U . . .
H46B H 0.4973 0.0790 0.6362 0.096 Uiso 1 1 calc R U . . .
H46C H 0.5083 -0.0343 0.6463 0.096 Uiso 1 1 calc R U . . .
C48 C 0.6940(2) -0.11187(17) 0.55349(18) 0.0658(8) Uani 1 1 d . U . . .
H48A H 0.7683 -0.1274 0.5354 0.099 Uiso 1 1 calc R U . . .
H48B H 0.6646 -0.1074 0.5088 0.099 Uiso 1 1 calc R U . . .
H48C H 0.6803 -0.1637 0.5901 0.099 Uiso 1 1 calc R U . . .
C47 C 0.6776(4) -0.0276(3) 0.67031(19) 0.1031(15) Uani 1 1 d . U . . .
H47A H 0.6609 -0.0821 0.7010 0.155 Uiso 1 1 calc R U . . .
H47B H 0.6409 0.0330 0.6995 0.155 Uiso 1 1 calc R U . . .
H47C H 0.7518 -0.0420 0.6598 0.155 Uiso 1 1 calc R U . . .
C9 C 0.7914(2) 0.09592(18) 0.12088(12) 0.0485(6) Uani 1 1 d . U . . .
C11A C 0.7548(17) 0.0143(17) 0.1386(14) 0.046(4) Uani 0.25 1 d . U P A 2
H11A H 0.7515 -0.0086 0.0903 0.069 Uiso 0.25 1 calc R U P A 2
H11B H 0.6862 0.0356 0.1736 0.069 Uiso 0.25 1 calc R U P A 2
H11C H 0.8019 -0.0395 0.1639 0.069 Uiso 0.25 1 calc R U P A 2
C10 C 0.7874(6) 0.1573(3) 0.0498(2) 0.0889(18) Uani 0.75 1 d . U P A 1
H10A H 0.8443 0.1820 0.0371 0.133 Uiso 0.75 1 calc R U P A 1
H10B H 0.7221 0.2129 0.0577 0.133 Uiso 0.75 1 calc R U P A 1
H10C H 0.7930 0.1183 0.0068 0.133 Uiso 0.75 1 calc R U P A 1
C12A C 0.8885(10) 0.0772(9) 0.0665(7) 0.059(3) Uani 0.25 1 d . U P A 2
H12A H 0.9430 0.0329 0.0908 0.089 Uiso 0.25 1 calc R U P A 2
H12B H 0.9002 0.1392 0.0508 0.089 Uiso 0.25 1 calc R U P A 2
H12C H 0.8887 0.0466 0.0205 0.089 Uiso 0.25 1 calc R U P A 2
C38 C 0.69365(13) 0.31269(13) 0.57045(10) 0.0235(4) Uani 1 1 d . U . . .
C37 C 0.61885(14) 0.40641(13) 0.57613(10) 0.0253(4) Uani 1 1 d . U . . .
C61 C 0.60261(13) 0.55078(13) 0.64686(10) 0.0251(4) Uani 1 1 d . U . . .
C66 C 0.54989(14) 0.56623(15) 0.72503(11) 0.0300(4) Uani 1 1 d . U . . .
C65 C 0.49696(16) 0.66311(16) 0.74729(12) 0.0393(5) Uani 1 1 d . U . . .
H65 H 0.4617 0.6762 0.8002 0.047 Uiso 1 1 calc R U . . .
C64 C 0.49452(16) 0.74046(16) 0.69445(14) 0.0427(5) Uani 1 1 d . U . . .
H64 H 0.4580 0.8060 0.7110 0.051 Uiso 1 1 calc R U . . .
C63 C 0.54507(15) 0.72281(15) 0.61735(13) 0.0369(5) Uani 1 1 d . U . . .
H63 H 0.5410 0.7766 0.5810 0.044 Uiso 1 1 calc R U . . .
C62 C 0.60165(14) 0.62791(14) 0.59191(11) 0.0280(4) Uani 1 1 d . U . . .
C67 C 0.54782(15) 0.48299(16) 0.78471(11) 0.0353(4) Uani 1 1 d . U . . .
H67 H 0.5808 0.4199 0.7564 0.042 Uiso 1 1 calc R U . . .
C68 C 0.43841(17) 0.49149(19) 0.82615(14) 0.0487(6) Uani 1 1 d . U . . .
H68A H 0.4047 0.5524 0.8552 0.073 Uiso 1 1 calc R U . . .
H68B H 0.4397 0.4351 0.8623 0.073 Uiso 1 1 calc R U . . .
H68C H 0.4004 0.4925 0.7877 0.073 Uiso 1 1 calc R U . . .
C69 C 0.6102(2) 0.4792(2) 0.84247(15) 0.0638(8) Uani 1 1 d . U . . .
H69A H 0.6803 0.4729 0.8143 0.096 Uiso 1 1 calc R U . . .
H69B H 0.6119 0.4226 0.8784 0.096 Uiso 1 1 calc R U . . .
H69C H 0.5785 0.5397 0.8719 0.096 Uiso 1 1 calc R U . . .
C70 C 0.66278(15) 0.61012(14) 0.50829(11) 0.0317(4) Uani 1 1 d . U . . .
H1 H 0.6702 0.5429 0.4955 0.038 Uiso 1 1 calc R U . . .
C71 C 0.61115(18) 0.68199(18) 0.44992(13) 0.0476(6) Uani 1 1 d . U . . .
H71A H 0.5409 0.6832 0.4577 0.071 Uiso 1 1 calc R U . . .
H71B H 0.6498 0.6614 0.3970 0.071 Uiso 1 1 calc R U . . .
H71C H 0.6093 0.7478 0.4574 0.071 Uiso 1 1 calc R U . . .
C72 C 0.76978(18) 0.6109(2) 0.49987(14) 0.0624(8) Uani 1 1 d . U . . .
H72A H 0.7652 0.6759 0.5124 0.094 Uiso 1 1 calc R U . . .
H72B H 0.8095 0.5960 0.4462 0.094 Uiso 1 1 calc R U . . .
H72C H 0.8039 0.5612 0.5356 0.094 Uiso 1 1 calc R U . . .
C49 C 0.85691(14) 0.22962(13) 0.62156(11) 0.0275(4) Uani 1 1 d . U . . .
C50 C 0.86081(17) 0.18984(15) 0.69685(12) 0.0369(5) Uani 1 1 d . U . . .
C51 C 0.94866(19) 0.11051(16) 0.70469(14) 0.0439(5) Uani 1 1 d . U . . .
H51 H 0.9542 0.0822 0.7550 0.053 Uiso 1 1 calc R U . . .
C52 C 1.02749(17) 0.07224(16) 0.64158(14) 0.0434(5) Uani 1 1 d . U . . .
H52 H 1.0857 0.0169 0.6484 0.052 Uiso 1 1 calc R U . . .
C53 C 1.02255(16) 0.11390(15) 0.56825(13) 0.0383(5) Uani 1 1 d . U . . .
H53 H 1.0781 0.0873 0.5251 0.046 Uiso 1 1 calc R U . . .
C54 C 0.93730(14) 0.19461(14) 0.55625(11) 0.0296(4) Uani 1 1 d . U . . .
C58 C 0.7760(2) 0.22891(18) 0.76884(13) 0.0529(6) Uani 1 1 d . U . . .
H58 H 0.7315 0.2968 0.7562 0.063 Uiso 1 1 calc R U . . .
C59 C 0.7107(3) 0.1668(4) 0.7940(2) 0.1165(17) Uani 1 1 d . U . . .
H59A H 0.6770 0.1676 0.7527 0.175 Uiso 1 1 calc R U . . .
H59B H 0.6586 0.1929 0.8415 0.175 Uiso 1 1 calc R U . . .
H59C H 0.7537 0.0992 0.8043 0.175 Uiso 1 1 calc R U . . .
C60 C 0.8189(3) 0.2339(3) 0.83672(16) 0.0921(12) Uani 1 1 d . U . . .
H60A H 0.8536 0.1672 0.8553 0.138 Uiso 1 1 calc R U . . .
H60B H 0.7628 0.2698 0.8790 0.138 Uiso 1 1 calc R U . . .
H60C H 0.8682 0.2681 0.8197 0.138 Uiso 1 1 calc R U . . .
C55 C 0.93743(15) 0.24169(15) 0.47548(11) 0.0323(4) Uani 1 1 d . U . . .
H55 H 0.8651 0.2837 0.4746 0.039 Uiso 1 1 calc R U . . .
C57 C 1.0009(2) 0.3081(2) 0.45863(15) 0.0567(7) Uani 1 1 d . U . . .
H57A H 0.9698 0.3613 0.4958 0.085 Uiso 1 1 calc R U . . .
H57B H 1.0028 0.3362 0.4056 0.085 Uiso 1 1 calc R U . . .
H57C H 1.0710 0.2697 0.4636 0.085 Uiso 1 1 calc R U . . .
C56 C 0.97550(19) 0.1658(2) 0.41291(14) 0.0552(7) Uani 1 1 d . U . . .
H56A H 1.0489 0.1289 0.4080 0.083 Uiso 1 1 calc R U . . .
H56B H 0.9646 0.1992 0.3631 0.083 Uiso 1 1 calc R U . . .
H56C H 0.9376 0.1205 0.4273 0.083 Uiso 1 1 calc R U . . .
C2 C 0.81306(13) 0.38473(13) 0.23459(10) 0.0231(4) Uani 1 1 d . U . . .
C1 C 0.77571(13) 0.46858(13) 0.27998(10) 0.0238(4) Uani 1 1 d . U . . .
C25 C 0.83108(14) 0.61611(13) 0.25496(10) 0.0247(4) Uani 1 1 d . U . . .
C30 C 0.75147(15) 0.70003(14) 0.23891(11) 0.0301(4) Uani 1 1 d . U . . .
C29 C 0.74798(17) 0.78962(15) 0.26022(13) 0.0395(5) Uani 1 1 d . U . . .
H29 H 0.6938 0.8480 0.2516 0.047 Uiso 1 1 calc R U . . .
C28 C 0.82160(19) 0.79522(16) 0.29364(13) 0.0450(5) Uani 1 1 d . U . . .
H28 H 0.8173 0.8571 0.3083 0.054 Uiso 1 1 calc R U . . .
C27 C 0.90176(18) 0.71112(16) 0.30598(12) 0.0397(5) Uani 1 1 d . U . . .
H27 H 0.9532 0.7163 0.3275 0.048 Uiso 1 1 calc R U . . .
C26 C 0.90837(15) 0.61954(14) 0.28761(10) 0.0292(4) Uani 1 1 d . U . . .
C31 C 0.67284(15) 0.69604(15) 0.19811(12) 0.0335(4) Uani 1 1 d . U . . .
H31 H 0.6953 0.6274 0.1804 0.040 Uiso 1 1 calc R U . . .
C33 C 0.56664(18) 0.7195(2) 0.25267(15) 0.0563(7) Uani 1 1 d . U . . .
H33A H 0.5694 0.6708 0.2958 0.084 Uiso 1 1 calc R U . . .
H33B H 0.5180 0.7177 0.2240 0.084 Uiso 1 1 calc R U . . .
H33C H 0.5442 0.7852 0.2733 0.084 Uiso 1 1 calc R U . . .
C32 C 0.6676(2) 0.7648(2) 0.12596(15) 0.0592(7) Uani 1 1 d . U . . .
H32A H 0.6409 0.8331 0.1420 0.089 Uiso 1 1 calc R U . . .
H32B H 0.6220 0.7552 0.0979 0.089 Uiso 1 1 calc R U . . .
H32C H 0.7365 0.7500 0.0918 0.089 Uiso 1 1 calc R U . . .
C34 C 0.99812(15) 0.52780(15) 0.29926(11) 0.0328(4) Uani 1 1 d . U . . .
H34 H 0.9758 0.4699 0.3048 0.039 Uiso 1 1 calc R U . . .
C36 C 1.03617(18) 0.52953(19) 0.37132(13) 0.0453(5) Uani 1 1 d . U . . .
H36A H 1.0643 0.5822 0.3649 0.068 Uiso 1 1 calc R U . . .
H36B H 1.0898 0.4663 0.3778 0.068 Uiso 1 1 calc R U . . .
H36C H 0.9788 0.5412 0.4174 0.068 Uiso 1 1 calc R U . . .
C35 C 1.08856(18) 0.5135(2) 0.22806(14) 0.0516(6) Uani 1 1 d . U . . .
H35A H 1.0677 0.5055 0.1819 0.077 Uiso 1 1 calc R U . . .
H35B H 1.1462 0.4547 0.2365 0.077 Uiso 1 1 calc R U . . .
H35C H 1.1095 0.5710 0.2202 0.077 Uiso 1 1 calc R U . . .
C13 C 0.94558(14) 0.34024(14) 0.10158(10) 0.0275(4) Uani 1 1 d . U . . .
C18 C 0.91271(15) 0.37476(14) 0.03276(10) 0.0295(4) Uani 1 1 d . U . . .
C17 C 0.97156(17) 0.32159(16) -0.03408(11) 0.0366(5) Uani 1 1 d . U . . .
H17 H 0.9521 0.3426 -0.0821 0.044 Uiso 1 1 calc R U . . .
C16 C 1.05723(18) 0.23940(17) -0.03154(12) 0.0440(5) Uani 1 1 d . U . . .
H16 H 1.0966 0.2049 -0.0778 0.053 Uiso 1 1 calc R U . . .
C15 C 1.08646(17) 0.20672(16) 0.03748(12) 0.0423(5) Uani 1 1 d . U . . .
H15 H 1.1451 0.1491 0.0383 0.051 Uiso 1 1 calc R U . . .
C14 C 1.03146(15) 0.25677(15) 0.10647(11) 0.0340(4) Uani 1 1 d . U . . .
C19 C 0.81877(15) 0.46559(15) 0.02975(11) 0.0316(4) Uani 1 1 d . U . . .
H19 H 0.7776 0.4803 0.0844 0.038 Uiso 1 1 calc R U . . .
C20 C 0.75063(17) 0.45012(19) -0.01618(12) 0.0437(5) Uani 1 1 d . U . . .
H20A H 0.7873 0.4405 -0.0710 0.065 Uiso 1 1 calc R U . . .
H20B H 0.6876 0.5079 -0.0120 0.065 Uiso 1 1 calc R U . . .
H20C H 0.7332 0.3920 0.0049 0.065 Uiso 1 1 calc R U . . .
C21 C 0.85027(18) 0.55432(16) -0.00362(12) 0.0410(5) Uani 1 1 d . U . . .
H21A H 0.8852 0.5690 0.0311 0.062 Uiso 1 1 calc R U . . .
H21B H 0.7890 0.6114 -0.0080 0.062 Uiso 1 1 calc R U . . .
H21C H 0.8968 0.5392 -0.0552 0.062 Uiso 1 1 calc R U . . .
C22 C 1.06536(17) 0.22086(16) 0.18201(13) 0.0416(5) Uani 1 1 d . U . . .
H22 H 1.0131 0.2635 0.2245 0.050 Uiso 1 1 calc R U . . .
C24 C 1.0706(2) 0.11563(19) 0.20295(15) 0.0621(7) Uani 1 1 d . U . . .
H24A H 1.0026 0.1118 0.2092 0.093 Uiso 1 1 calc R U . . .
H24B H 1.0927 0.0948 0.2518 0.093 Uiso 1 1 calc R U . . .
H24C H 1.1199 0.0725 0.1613 0.093 Uiso 1 1 calc R U . . .
C23 C 1.1678(3) 0.2309(3) 0.17725(19) 0.0771(9) Uani 1 1 d . U . . .
H23A H 1.2207 0.1889 0.1365 0.116 Uiso 1 1 calc R U . . .
H23B H 1.1866 0.2108 0.2274 0.116 Uiso 1 1 calc R U . . .
H23C H 1.1623 0.2995 0.1648 0.116 Uiso 1 1 calc R U . . .
C10A C 0.6998(11) 0.1781(7) 0.0730(6) 0.052(2) Uani 0.25 1 d . U P A 2
H10D H 0.7140 0.2392 0.0594 0.078 Uiso 0.25 1 calc R U P A 2
H10E H 0.6311 0.1924 0.1075 0.078 Uiso 0.25 1 calc R U P A 2
H10F H 0.7030 0.1485 0.0255 0.078 Uiso 0.25 1 calc R U P A 2
C11 C 0.7172(7) 0.0418(7) 0.1349(6) 0.081(3) Uani 0.75 1 d . U P A 1
H11D H 0.7343 0.0001 0.0907 0.121 Uiso 0.75 1 calc R U P A 1
H11E H 0.6471 0.0894 0.1404 0.121 Uiso 0.75 1 calc R U P A 1
H11F H 0.7220 0.0009 0.1826 0.121 Uiso 0.75 1 calc R U P A 1
C12 C 0.9029(4) 0.0124(4) 0.1090(3) 0.1000(18) Uani 0.75 1 d . U P A 1
H12D H 0.9155 -0.0263 0.0639 0.150 Uiso 0.75 1 calc R U P A 1
H12E H 0.9067 -0.0308 0.1556 0.150 Uiso 0.75 1 calc R U P A 1
H12F H 0.9550 0.0430 0.1002 0.150 Uiso 0.75 1 calc R U P A 1

loop_
_atom_site_aniso_label
_atom_site_aniso_U_11
_atom_site_aniso_U_22
_atom_site_aniso_U_33
_atom_site_aniso_U_23
_atom_site_aniso_U_13
_atom_site_aniso_U_12
K1 0.02457(19) 0.0311(2) 0.0278(2) 0.00171(16) -0.00205(15) -0.00558(16)
N1 0.0268(7) 0.0215(8) 0.0229(7) 0.0010(6) -0.0063(6) -0.0106(6)
N5 0.0237(7) 0.0236(8) 0.0228(7) 0.0018(6) -0.0070(6) -0.0087(6)
N6 0.0265(7) 0.0218(8) 0.0255(7) 0.0005(6) -0.0083(6) -0.0074(6)
N7 0.0265(7) 0.0220(8) 0.0249(7) 0.0011(6) -0.0079(6) -0.0086(6)
N2 0.0237(7) 0.0207(8) 0.0220(7) -0.0010(6) -0.0046(6) -0.0087(6)
N3 0.0269(7) 0.0239(8) 0.0222(7) -0.0010(6) -0.0029(6) -0.0099(6)
N4 0.0263(7) 0.0232(8) 0.0211(7) -0.0006(6) -0.0041(6) -0.0097(6)
C40 0.0246(8) 0.0210(9) 0.0273(9) 0.0013(7) -0.0084(7) -0.0084(7)
C41 0.0258(9) 0.0227(10) 0.0287(9) 0.0006(7) -0.0082(7) -0.0090(7)
C42 0.0321(9) 0.0208(10) 0.0363(10) 0.0011(7) -0.0106(8) -0.0120(8)
C43 0.0325(10) 0.0241(10) 0.0339(10) 0.0078(8) -0.0115(8) -0.0138(8)
C44 0.0298(9) 0.0282(10) 0.0276(9) 0.0046(7) -0.0095(7) -0.0117(8)
C39 0.0240(8) 0.0240(10) 0.0268(9) 0.0014(7) -0.0079(7) -0.0101(7)
C4 0.0240(8) 0.0210(9) 0.0265(9) -0.0015(7) -0.0060(7) -0.0077(7)
C5 0.0282(9) 0.0208(9) 0.0275(9) 0.0002(7) -0.0068(7) -0.0090(7)
C6 0.0376(10) 0.0214(10) 0.0329(10) -0.0026(7) -0.0072(8) -0.0133(8)
C7 0.0409(11) 0.0279(11) 0.0283(10) -0.0063(8) -0.0050(8) -0.0137(9)
C8 0.0364(10) 0.0284(10) 0.0230(9) -0.0008(7) -0.0039(7) -0.0141(8)
C3 0.0248(8) 0.0204(9) 0.0257(9) -0.0005(7) -0.0047(7) -0.0074(7)
C45 0.0421(11) 0.0319(11) 0.0363(11) 0.0076(8) -0.0123(9) -0.0213(9)
C46 0.0517(15) 0.0438(15) 0.085(2) 0.0115(13) 0.0072(13) -0.0239(12)
C48 0.0644(17) 0.0273(13) 0.086(2) 0.0112(12) 0.0138(14) -0.0195(12)
C47 0.205(4) 0.095(3) 0.084(2) 0.069(2) -0.097(3) -0.117(3)
C9 0.0798(17) 0.0442(14) 0.0311(11) -0.0099(9) -0.0030(11) -0.0369(13)
C11A 0.087(12) 0.041(7) 0.021(6) -0.013(5) -0.003(7) -0.038(7)
C10 0.201(6) 0.068(3) 0.0339(19) 0.0021(18) -0.034(3) -0.085(4)
C12A 0.079(6) 0.054(7) 0.045(6) -0.026(5) 0.014(5) -0.034(6)
C38 0.0269(9) 0.0268(10) 0.0202(8) 0.0050(7) -0.0074(7) -0.0139(7)
C37 0.0280(9) 0.0266(10) 0.0227(8) 0.0007(7) -0.0050(7) -0.0124(8)
C61 0.0213(8) 0.0244(10) 0.0308(9) -0.0036(7) -0.0073(7) -0.0078(7)
C66 0.0257(9) 0.0381(11) 0.0276(9) -0.0046(8) -0.0049(7) -0.0126(8)
C65 0.0329(10) 0.0438(13) 0.0378(11) -0.0143(9) 0.0025(8) -0.0131(9)
C64 0.0359(11) 0.0301(12) 0.0561(14) -0.0153(10) 0.0002(10) -0.0078(9)
C63 0.0350(10) 0.0252(11) 0.0469(12) -0.0011(9) -0.0068(9) -0.0087(8)
C62 0.0254(9) 0.0267(10) 0.0328(10) -0.0010(7) -0.0077(7) -0.0096(8)
C67 0.0338(10) 0.0453(13) 0.0271(10) 0.0004(8) -0.0058(8) -0.0159(9)
C68 0.0414(12) 0.0579(16) 0.0459(13) 0.0046(11) -0.0025(10) -0.0238(11)
C69 0.0678(17) 0.090(2) 0.0502(15) 0.0163(14) -0.0315(13) -0.0408(16)
C70 0.0385(10) 0.0260(10) 0.0291(10) 0.0015(7) -0.0073(8) -0.0107(8)
C71 0.0480(13) 0.0496(15) 0.0414(12) 0.0118(10) -0.0164(10) -0.0129(11)
C72 0.0329(12) 0.105(2) 0.0374(13) 0.0007(13) -0.0025(10) -0.0162(13)
C49 0.0317(9) 0.0192(9) 0.0345(10) 0.0015(7) -0.0155(8) -0.0078(8)
C50 0.0505(12) 0.0277(11) 0.0334(10) 0.0017(8) -0.0190(9) -0.0094(9)
C51 0.0611(14) 0.0294(12) 0.0448(12) 0.0088(9) -0.0300(11) -0.0112(10)
C52 0.0404(12) 0.0261(11) 0.0632(15) 0.0047(10) -0.0259(11) -0.0038(9)
C53 0.0309(10) 0.0312(12) 0.0511(12) 0.0009(9) -0.0119(9) -0.0083(9)
C54 0.0282(9) 0.0244(10) 0.0392(10) -0.0001(8) -0.0122(8) -0.0101(8)
C58 0.0728(17) 0.0354(13) 0.0300(11) 0.0034(9) -0.0152(11) 0.0049(11)
C59 0.0518(18) 0.200(5) 0.111(3) -0.092(3) 0.0248(18) -0.061(2)
C60 0.119(3) 0.145(3) 0.0399(15) -0.0236(18) 0.0002(16) -0.084(3)
C55 0.0267(9) 0.0327(11) 0.0348(10) -0.0008(8) -0.0080(8) -0.0072(8)
C57 0.0612(16) 0.0656(18) 0.0549(15) 0.0198(13) -0.0186(12) -0.0389(14)
C56 0.0475(13) 0.0579(17) 0.0476(14) -0.0182(12) -0.0148(11) 0.0033(12)
C2 0.0239(8) 0.0245(10) 0.0209(8) 0.0007(7) -0.0053(7) -0.0087(7)
C1 0.0247(8) 0.0239(10) 0.0237(8) 0.0004(7) -0.0055(7) -0.0102(7)
C25 0.0287(9) 0.0238(10) 0.0226(8) 0.0007(7) -0.0023(7) -0.0134(7)
C30 0.0347(10) 0.0259(10) 0.0292(9) 0.0015(7) -0.0042(8) -0.0133(8)
C29 0.0455(12) 0.0228(11) 0.0470(12) 0.0006(9) -0.0072(10) -0.0117(9)
C28 0.0627(15) 0.0276(12) 0.0524(13) -0.0037(9) -0.0122(11) -0.0248(11)
C27 0.0518(13) 0.0394(13) 0.0399(11) 0.0015(9) -0.0131(10) -0.0289(10)
C26 0.0348(10) 0.0349(11) 0.0230(9) 0.0028(7) -0.0048(7) -0.0206(8)
C31 0.0320(10) 0.0288(11) 0.0371(11) 0.0002(8) -0.0098(8) -0.0070(8)
C33 0.0373(12) 0.081(2) 0.0492(14) -0.0099(13) -0.0096(10) -0.0178(13)
C32 0.0749(18) 0.0625(18) 0.0474(14) 0.0157(12) -0.0269(13) -0.0294(15)
C34 0.0343(10) 0.0372(12) 0.0330(10) 0.0031(8) -0.0120(8) -0.0181(9)
C36 0.0429(12) 0.0646(16) 0.0382(12) 0.0058(10) -0.0167(10) -0.0275(11)
C35 0.0379(12) 0.0683(18) 0.0451(13) -0.0029(11) -0.0077(10) -0.0157(12)
C13 0.0319(9) 0.0268(10) 0.0232(9) -0.0046(7) 0.0008(7) -0.0134(8)
C18 0.0346(10) 0.0324(11) 0.0231(9) -0.0023(7) -0.0010(7) -0.0172(8)
C17 0.0469(12) 0.0383(12) 0.0249(10) -0.0060(8) -0.0009(8) -0.0191(10)
C16 0.0507(13) 0.0422(13) 0.0320(11) -0.0149(9) 0.0081(9) -0.0162(11)
C15 0.0410(12) 0.0317(12) 0.0409(12) -0.0076(9) 0.0024(9) -0.0040(9)
C14 0.0375(11) 0.0282(11) 0.0320(10) -0.0028(8) -0.0024(8) -0.0101(8)
C19 0.0342(10) 0.0385(12) 0.0219(9) -0.0021(8) -0.0043(7) -0.0139(9)
C20 0.0429(12) 0.0612(16) 0.0321(11) -0.0012(10) -0.0101(9) -0.0235(11)
C21 0.0485(12) 0.0376(13) 0.0371(11) 0.0039(9) -0.0111(9) -0.0162(10)
C22 0.0412(12) 0.0323(12) 0.0395(11) -0.0017(9) -0.0079(9) -0.0007(9)
C24 0.085(2) 0.0414(15) 0.0492(15) 0.0067(11) -0.0171(14) -0.0121(14)
C23 0.078(2) 0.085(2) 0.079(2) 0.0252(17) -0.0416(17) -0.0342(18)
C10A 0.102(7) 0.040(5) 0.027(5) -0.003(4) -0.021(5) -0.037(5)
C11 0.140(7) 0.105(7) 0.045(3) -0.001(4) -0.028(5) -0.093(6)
C12 0.100(3) 0.093(4) 0.088(4) -0.068(3) -0.015(3) 0.002(3)

loop_
_atom_type_symbol
_atom_type_description
_atom_type_scat_dispersion_real
_atom_type_scat_dispersion_imag
_atom_type_scat_source
C C 0.0181 0.0091 'International Tables Vol C Tables 4.2.6.8 and 6.1.1.4'
H H 0.0000 0.0000 'International Tables Vol C Tables 4.2.6.8 and 6.1.1.4'
K K 0.3868 1.0657 'International Tables Vol C Tables 4.2.6.8 and 6.1.1.4'
N N 0.0311 0.0180 'International Tables Vol C Tables 4.2.6.8 and 6.1.1.4'

loop_
_geom_angle_atom_site_label_1
_geom_angle_atom_site_label_2
_geom_angle_atom_site_label_3
_geom_angle
_geom_angle_site_symmetry_1
_geom_angle_site_symmetry_3
N1 K1 K1 116.67(3) . 2_666
N1 K1 C40 21.20(4) . .
N1 K1 C4 22.97(4) . .
N1 K1 C37 149.82(5) . 2_666
N1 K1 C37 74.64(5) . .
N1 K1 C61 107.94(5) . 2_666
N1 K1 C70 107.03(5) . .
N1 K1 C1 70.37(5) . .
C40 K1 K1 96.68(3) . 2_666
C40 K1 C70 108.52(4) . .
C4 K1 K1 132.06(3) . 2_666
C4 K1 C40 37.32(4) . .
C4 K1 C61 92.60(4) . 2_666
C4 K1 C70 125.38(5) . .
C37 K1 K1 53.25(3) 2_666 2_666
C37 K1 K1 48.87(3) . 2_666
C37 K1 C40 132.01(5) 2_666 .
C37 K1 C40 60.85(4) . .
C37 K1 C4 96.66(5) . .
C37 K1 C4 138.27(5) 2_666 .
C37 K1 C37 102.11(4) 2_666 .
C37 K1 C61 45.67(5) 2_666 2_666
C37 K1 C61 116.10(4) . 2_666
C37 K1 C70 96.18(5) 2_666 .
C37 K1 C70 59.76(4) . .
C61 K1 K1 79.75(3) 2_666 2_666
C61 K1 C40 98.62(4) 2_666 .
C61 K1 C70 141.62(5) 2_666 .
C70 K1 K1 70.75(3) . 2_666
C1 K1 K1 159.22(4) . 2_666
C1 K1 C40 91.57(5) . .
C1 K1 C4 61.90(5) . .
C1 K1 C37 122.06(5) . .
C1 K1 C37 130.47(5) . 2_666
C1 K1 C61 117.88(5) . 2_666
C1 K1 C70 88.56(5) . .
C40 N1 K1 115.10(11) . .
C4 N1 K1 108.69(11) . .
C4 N1 C40 104.36(14) . .
N6 N5 C37 116.89(15) . .
N6 N5 C61 118.50(14) . .
C37 N5 C61 124.59(14) . .
N7 N6 N5 102.20(13) . .
N6 N7 C38 112.07(14) . .
N6 N7 C49 118.58(14) . .
C38 N7 C49 129.34(15) . .
N3 N2 C1 117.30(14) . .
N3 N2 C25 115.97(13) . .
C1 N2 C25 126.72(14) . .
N4 N3 N2 102.33(13) . .
N3 N4 C2 112.31(14) . .
N3 N4 C13 114.71(13) . .
C2 N4 C13 132.72(15) . .
N1 C40 K1 43.70(8) . .
N1 C40 C41 113.21(15) . .
N1 C40 C39 128.06(16) . .
C41 C40 K1 126.36(11) . .
C39 C40 K1 101.24(11) . .
C39 C40 C41 118.71(15) . .
C40 C41 C5 104.71(15) . .
C42 C41 C40 121.08(16) . .
C42 C41 C5 134.22(17) . .
C41 C42 H42 119.8 . .
C43 C42 C41 120.40(17) . .
C43 C42 H42 119.8 . .
C42 C43 C44 117.97(16) . .
C42 C43 C45 121.41(17) . .
C44 C43 C45 120.54(17) . .
C43 C44 H44 118.3 . .
C39 C44 C43 123.48(17) . .
C39 C44 H44 118.3 . .
C40 C39 C38 121.50(15) . .
C44 C39 C40 118.35(16) . .
C44 C39 C38 120.04(16) . .
N1 C4 K1 48.34(8) . .
N1 C4 C5 112.73(15) . .
N1 C4 C3 129.06(16) . .
C5 C4 K1 129.42(12) . .
C3 C4 K1 95.96(11) . .
C3 C4 C5 118.20(16) . .
C4 C5 C41 105.00(15) . .
C6 C5 C41 133.22(17) . .
C6 C5 C4 121.77(16) . .
C5 C6 H6 119.8 . .
C7 C6 C5 120.33(17) . .
C7 C6 H6 119.8 . .
C6 C7 C8 117.93(17) . .
C6 C7 C9 121.11(17) . .
C8 C7 C9 120.91(17) . .
C7 C8 H8 117.8 . .
C3 C8 C7 124.39(17) . .
C3 C8 H8 117.8 . .
C4 C3 C2 121.73(16) . .
C8 C3 C4 117.23(16) . .
C8 C3 C2 121.00(15) . .
C46 C45 C43 108.20(17) . .
C48 C45 C43 111.18(17) . .
C48 C45 C46 108.7(2) . .
C48 C45 C47 108.8(2) . .
C47 C45 C43 111.22(17) . .
C47 C45 C46 108.6(3) . .
C45 C46 H46A 109.5 . .
C45 C46 H46B 109.5 . .
C45 C46 H46C 109.5 . .
H46A C46 H46B 109.5 . .
H46A C46 H46C 109.5 . .
H46B C46 H46C 109.5 . .
C45 C48 H48A 109.5 . .
C45 C48 H48B 109.5 . .
C45 C48 H48C 109.5 . .
H48A C48 H48B 109.5 . .
H48A C48 H48C 109.5 . .
H48B C48 H48C 109.5 . .
C45 C47 H47A 109.5 . .
C45 C47 H47B 109.5 . .
C45 C47 H47C 109.5 . .
H47A C47 H47B 109.5 . .
H47A C47 H47C 109.5 . .
H47B C47 H47C 109.5 . .
C7 C9 C10A 103.9(3) . .
C7 C9 C12 105.7(2) . .
C11A C9 C7 113.6(10) . .
C11A C9 C10A 100.8(9) . .
C10 C9 C7 113.9(2) . .
C10 C9 C11 111.3(4) . .
C10 C9 C12 108.2(4) . .
C12A C9 C7 114.6(5) . .
C12A C9 C11A 115.8(10) . .
C12A C9 C10A 106.0(7) . .
C11 C9 C7 111.8(4) . .
C11 C9 C12 105.5(4) . .
C9 C11A H11A 109.5 . .
C9 C11A H11B 109.5 . .
C9 C11A H11C 109.5 . .
H11A C11A H11B 109.5 . .
H11A C11A H11C 109.5 . .
H11B C11A H11C 109.5 . .
C9 C10 H10A 109.5 . .
C9 C10 H10B 109.5 . .
C9 C10 H10C 109.5 . .
H10A C10 H10B 109.5 . .
H10A C10 H10C 109.5 . .
H10B C10 H10C 109.5 . .
C9 C12A H12A 109.5 . .
C9 C12A H12B 109.5 . .
C9 C12A H12C 109.5 . .
H12A C12A H12B 109.5 . .
H12A C12A H12C 109.5 . .
H12B C12A H12C 109.5 . .
N7 C38 C39 123.48(16) . .
N7 C38 C37 108.17(15) . .
C37 C38 C39 128.34(16) . .
K1 C37 K1 77.88(4) 2_666 .
N5 C37 K1 124.82(11) . .
N5 C37 K1 103.50(11) . 2_666
N5 C37 C38 100.66(15) . .
C38 C37 K1 148.64(12) . 2_666
C38 C37 K1 104.10(11) . .
N5 C61 K1 83.93(9) . 2_666
C66 C61 K1 92.39(11) . 2_666
C66 C61 N5 119.04(16) . .
C62 C61 K1 89.67(10) . 2_666
C62 C61 N5 118.18(15) . .
C62 C61 C66 122.64(17) . .
C61 C66 C67 123.12(18) . .
C65 C66 C61 117.14(18) . .
C65 C66 C67 119.74(17) . .
C66 C65 H65 119.3 . .
C64 C65 C66 121.47(19) . .
C64 C65 H65 119.3 . .
C65 C64 H64 120.0 . .
C65 C64 C63 120.1(2) . .
C63 C64 H64 120.0 . .
C64 C63 H63 119.4 . .
C64 C63 C62 121.23(19) . .
C62 C63 H63 119.4 . .
C61 C62 C70 121.94(17) . .
C63 C62 C61 117.41(17) . .
C63 C62 C70 120.61(17) . .
C66 C67 H67 107.8 . .
C66 C67 C68 111.55(17) . .
C66 C67 C69 110.48(18) . .
C68 C67 H67 107.8 . .
C69 C67 H67 107.8 . .
C69 C67 C68 111.21(19) . .
C67 C68 H68A 109.5 . .
C67 C68 H68B 109.5 . .
C67 C68 H68C 109.5 . .
H68A C68 H68B 109.5 . .
H68A C68 H68C 109.5 . .
H68B C68 H68C 109.5 . .
C67 C69 H69A 109.5 . .
C67 C69 H69B 109.5 . .
C67 C69 H69C 109.5 . .
H69A C69 H69B 109.5 . .
H69A C69 H69C 109.5 . .
H69B C69 H69C 109.5 . .
K1 C70 H1 32.2 . .
C62 C70 K1 116.39(11) . .
C62 C70 H1 107.4 . .
C62 C70 C71 113.64(17) . .
C71 C70 K1 75.70(12) . .
C71 C70 H1 107.4 . .
C72 C70 K1 125.09(15) . .
C72 C70 C62 110.35(17) . .
C72 C70 H1 107.4 . .
C72 C70 C71 110.31(18) . .
C70 C71 H71A 109.5 . .
C70 C71 H71B 109.5 . .
C70 C71 H71C 109.5 . .
H71A C71 H71B 109.5 . .
H71A C71 H71C 109.5 . .
H71B C71 H71C 109.5 . .
C70 C72 H72A 109.5 . .
C70 C72 H72B 109.5 . .
C70 C72 H72C 109.5 . .
H72A C72 H72B 109.5 . .
H72A C72 H72C 109.5 . .
H72B C72 H72C 109.5 . .
C50 C49 N7 118.99(17) . .
C54 C49 N7 118.08(16) . .
C54 C49 C50 122.93(18) . .
C49 C50 C58 123.78(18) . .
C51 C50 C49 116.9(2) . .
C51 C50 C58 119.27(19) . .
C50 C51 H51 119.2 . .
C52 C51 C50 121.7(2) . .
C52 C51 H51 119.2 . .
C51 C52 H52 119.9 . .
C51 C52 C53 120.2(2) . .
C53 C52 H52 119.9 . .
C52 C53 H53 119.4 . .
C52 C53 C54 121.2(2) . .
C54 C53 H53 119.4 . .
C49 C54 C55 123.46(17) . .
C53 C54 C49 117.02(18) . .
C53 C54 C55 119.48(18) . .
C50 C58 H58 108.4 . .
C59 C58 C50 111.8(2) . .
C59 C58 H58 108.4 . .
C59 C58 C60 108.1(3) . .
C60 C58 C50 111.7(2) . .
C60 C58 H58 108.4 . .
C58 C59 H59A 109.5 . .
C58 C59 H59B 109.5 . .
C58 C59 H59C 109.5 . .
H59A C59 H59B 109.5 . .
H59A C59 H59C 109.5 . .
H59B C59 H59C 109.5 . .
C58 C60 H60A 109.5 . .
C58 C60 H60B 109.5 . .
C58 C60 H60C 109.5 . .
H60A C60 H60B 109.5 . .
H60A C60 H60C 109.5 . .
H60B C60 H60C 109.5 . .
C54 C55 H55 107.8 . .
C54 C55 C57 110.08(17) . .
C54 C55 C56 112.21(18) . .
C57 C55 H55 107.8 . .
C56 C55 H55 107.8 . .
C56 C55 C57 111.0(2) . .
C55 C57 H57A 109.5 . .
C55 C57 H57B 109.5 . .
C55 C57 H57C 109.5 . .
H57A C57 H57B 109.5 . .
H57A C57 H57C 109.5 . .
H57B C57 H57C 109.5 . .
C55 C56 H56A 109.5 . .
C55 C56 H56B 109.5 . .
C55 C56 H56C 109.5 . .
H56A C56 H56B 109.5 . .
H56A C56 H56C 109.5 . .
H56B C56 H56C 109.5 . .
N4 C2 C3 122.01(15) . .
N4 C2 C1 107.56(15) . .
C1 C2 C3 130.38(15) . .
N2 C1 K1 147.36(12) . .
N2 C1 C2 100.49(14) . .
C2 C1 K1 111.23(11) . .
C30 C25 N2 118.37(16) . .
C30 C25 C26 123.06(17) . .
C26 C25 N2 118.57(16) . .
C25 C30 C31 122.54(17) . .
C29 C30 C25 117.00(18) . .
C29 C30 C31 120.44(18) . .
C30 C29 H29 119.4 . .
C28 C29 C30 121.3(2) . .
C28 C29 H29 119.4 . .
C29 C28 H28 119.9 . .
C29 C28 C27 120.3(2) . .
C27 C28 H28 119.9 . .
C28 C27 H27 119.4 . .
C28 C27 C26 121.2(2) . .
C26 C27 H27 119.4 . .
C25 C26 C34 121.92(17) . .
C27 C26 C25 117.08(19) . .
C27 C26 C34 120.95(18) . .
C30 C31 H31 107.7 . .
C30 C31 C33 111.95(17) . .
C30 C31 C32 111.54(18) . .
C33 C31 H31 107.7 . .
C33 C31 C32 110.1(2) . .
C32 C31 H31 107.7 . .
C31 C33 H33A 109.5 . .
C31 C33 H33B 109.5 . .
C31 C33 H33C 109.5 . .
H33A C33 H33B 109.5 . .
H33A C33 H33C 109.5 . .
H33B C33 H33C 109.5 . .
C31 C32 H32A 109.5 . .
C31 C32 H32B 109.5 . .
C31 C32 H32C 109.5 . .
H32A C32 H32B 109.5 . .
H32A C32 H32C 109.5 . .
H32B C32 H32C 109.5 . .
C26 C34 H34 108.2 . .
C26 C34 C36 113.73(18) . .
C26 C34 C35 110.21(17) . .
C36 C34 H34 108.2 . .
C36 C34 C35 108.07(17) . .
C35 C34 H34 108.2 . .
C34 C36 H36A 109.5 . .
C34 C36 H36B 109.5 . .
C34 C36 H36C 109.5 . .
H36A C36 H36B 109.5 . .
H36A C36 H36C 109.5 . .
H36B C36 H36C 109.5 . .
C34 C35 H35A 109.5 . .
C34 C35 H35B 109.5 . .
C34 C35 H35C 109.5 . .
H35A C35 H35B 109.5 . .
H35A C35 H35C 109.5 . .
H35B C35 H35C 109.5 . .
C18 C13 N4 117.23(16) . .
C14 C13 N4 118.98(16) . .
C14 C13 C18 123.76(17) . .
C13 C18 C19 122.26(16) . .
C17 C18 C13 116.65(19) . .
C17 C18 C19 121.09(17) . .
C18 C17 H17 119.4 . .
C16 C17 C18 121.16(19) . .
C16 C17 H17 119.4 . .
C17 C16 H16 119.7 . .
C17 C16 C15 120.61(19) . .
C15 C16 H16 119.7 . .
C16 C15 H15 119.4 . .
C16 C15 C14 121.2(2) . .
C14 C15 H15 119.4 . .
C13 C14 C15 116.59(19) . .
C13 C14 C22 122.66(18) . .
C15 C14 C22 120.75(19) . .
C18 C19 H19 107.7 . .
C18 C19 C20 112.28(17) . .
C18 C19 C21 110.55(16) . .
C20 C19 H19 107.7 . .
C20 C19 C21 110.73(17) . .
C21 C19 H19 107.7 . .
C19 C20 H20A 109.5 . .
C19 C20 H20B 109.5 . .
C19 C20 H20C 109.5 . .
H20A C20 H20B 109.5 . .
H20A C20 H20C 109.5 . .
H20B C20 H20C 109.5 . .
C19 C21 H21A 109.5 . .
C19 C21 H21B 109.5 . .
C19 C21 H21C 109.5 . .
H21A C21 H21B 109.5 . .
H21A C21 H21C 109.5 . .
H21B C21 H21C 109.5 . .
C14 C22 H22 107.9 . .
C14 C22 C24 111.6(2) . .
C14 C22 C23 110.6(2) . .
C24 C22 H22 107.9 . .
C23 C22 H22 107.9 . .
C23 C22 C24 110.9(2) . .
C22 C24 H24A 109.5 . .
C22 C24 H24B 109.5 . .
C22 C24 H24C 109.5 . .
H24A C24 H24B 109.5 . .
H24A C24 H24C 109.5 . .
H24B C24 H24C 109.5 . .
C22 C23 H23A 109.5 . .
C22 C23 H23B 109.5 . .
C22 C23 H23C 109.5 . .
H23A C23 H23B 109.5 . .
H23A C23 H23C 109.5 . .
H23B C23 H23C 109.5 . .
C9 C10A H10D 109.5 . .
C9 C10A H10E 109.5 . .
C9 C10A H10F 109.5 . .
H10D C10A H10E 109.5 . .
H10D C10A H10F 109.5 . .
H10E C10A H10F 109.5 . .
C9 C11 H11D 109.5 . .
C9 C11 H11E 109.5 . .
C9 C11 H11F 109.5 . .
H11D C11 H11E 109.5 . .
H11D C11 H11F 109.5 . .
H11E C11 H11F 109.5 . .
C9 C12 H12D 109.5 . .
C9 C12 H12E 109.5 . .
C9 C12 H12F 109.5 . .
H12D C12 H12E 109.5 . .
H12D C12 H12F 109.5 . .
H12E C12 H12F 109.5 . .

loop_
_geom_bond_atom_site_label_1
_geom_bond_atom_site_label_2
_geom_bond_distance
_geom_bond_site_symmetry_2
K1 K1 3.8532(8) 2_666
K1 N1 2.6247(15) .
K1 C40 3.4402(18) .
K1 C4 3.3278(18) .
K1 C37 2.9684(19) 2_666
K1 C37 3.1576(17) .
K1 C61 3.3986(17) 2_666
K1 C70 3.445(2) .
K1 C1 2.8693(17) .
N1 C40 1.374(2) .
N1 C4 1.371(2) .
N5 N6 1.345(2) .
N5 C37 1.376(2) .
N5 C61 1.450(2) .
N6 N7 1.326(2) .
N7 C38 1.384(2) .
N7 C49 1.456(2) .
N2 N3 1.3416(19) .
N2 C1 1.374(2) .
N2 C25 1.449(2) .
N3 N4 1.325(2) .
N4 C2 1.388(2) .
N4 C13 1.452(2) .
C40 C41 1.425(2) .
C40 C39 1.412(2) .
C41 C42 1.400(2) .
C41 C5 1.436(2) .
C42 H42 0.9500 .
C42 C43 1.389(3) .
C43 C44 1.407(3) .
C43 C45 1.551(2) .
C44 H44 0.9500 .
C44 C39 1.391(2) .
C39 C38 1.481(2) .
C4 C5 1.432(2) .
C4 C3 1.427(2) .
C5 C6 1.394(3) .
C6 H6 0.9500 .
C6 C7 1.383(3) .
C7 C8 1.404(3) .
C7 C9 1.541(3) .
C8 H8 0.9500 .
C8 C3 1.397(2) .
C3 C2 1.481(2) .
C45 C46 1.521(3) .
C45 C48 1.513(3) .
C45 C47 1.518(3) .
C46 H46A 0.9800 .
C46 H46B 0.9800 .
C46 H46C 0.9800 .
C48 H48A 0.9800 .
C48 H48B 0.9800 .
C48 H48C 0.9800 .
C47 H47A 0.9800 .
C47 H47B 0.9800 .
C47 H47C 0.9800 .
C9 C11A 1.45(3) .
C9 C10 1.461(4) .
C9 C12A 1.429(11) .
C9 C10A 1.756(12) .
C9 C11 1.510(10) .
C9 C12 1.599(6) .
C11A H11A 0.9800 .
C11A H11B 0.9800 .
C11A H11C 0.9800 .
C10 H10A 0.9800 .
C10 H10B 0.9800 .
C10 H10C 0.9800 .
C12A H12A 0.9800 .
C12A H12B 0.9800 .
C12A H12C 0.9800 .
C38 C37 1.393(3) .
C37 K1 2.9684(18) 2_666
C61 K1 3.3986(17) 2_666
C61 C66 1.401(2) .
C61 C62 1.399(3) .
C66 C65 1.391(3) .
C66 C67 1.519(3) .
C65 H65 0.9500 .
C65 C64 1.376(3) .
C64 H64 0.9500 .
C64 C63 1.380(3) .
C63 H63 0.9500 .
C63 C62 1.388(3) .
C62 C70 1.516(3) .
C67 H67 1.0000 .
C67 C68 1.522(3) .
C67 C69 1.519(3) .
C68 H68A 0.9800 .
C68 H68B 0.9800 .
C68 H68C 0.9800 .
C69 H69A 0.9800 .
C69 H69B 0.9800 .
C69 H69C 0.9800 .
C70 H1 1.0000 .
C70 C71 1.516(3) .
C70 C72 1.516(3) .
C71 H71A 0.9800 .
C71 H71B 0.9800 .
C71 H71C 0.9800 .
C72 H72A 0.9800 .
C72 H72B 0.9800 .
C72 H72C 0.9800 .
C49 C50 1.401(3) .
C49 C54 1.400(3) .
C50 C51 1.392(3) .
C50 C58 1.519(3) .
C51 H51 0.9500 .
C51 C52 1.372(3) .
C52 H52 0.9500 .
C52 C53 1.379(3) .
C53 H53 0.9500 .
C53 C54 1.398(3) .
C54 C55 1.516(3) .
C58 H58 1.0000 .
C58 C59 1.494(5) .
C58 C60 1.517(4) .
C59 H59A 0.9800 .
C59 H59B 0.9800 .
C59 H59C 0.9800 .
C60 H60A 0.9800 .
C60 H60B 0.9800 .
C60 H60C 0.9800 .
C55 H55 1.0000 .
C55 C57 1.524(3) .
C55 C56 1.521(3) .
C57 H57A 0.9800 .
C57 H57B 0.9800 .
C57 H57C 0.9800 .
C56 H56A 0.9800 .
C56 H56B 0.9800 .
C56 H56C 0.9800 .
C2 C1 1.408(2) .
C25 C30 1.397(3) .
C25 C26 1.405(3) .
C30 C29 1.392(3) .
C30 C31 1.521(3) .
C29 H29 0.9500 .
C29 C28 1.378(3) .
C28 H28 0.9500 .
C28 C27 1.384(3) .
C27 H27 0.9500 .
C27 C26 1.384(3) .
C26 C34 1.520(3) .
C31 H31 1.0000 .
C31 C33 1.523(3) .
C31 C32 1.531(3) .
C33 H33A 0.9800 .
C33 H33B 0.9800 .
C33 H33C 0.9800 .
C32 H32A 0.9800 .
C32 H32B 0.9800 .
C32 H32C 0.9800 .
C34 H34 1.0000 .
C34 C36 1.529(3) .
C34 C35 1.532(3) .
C36 H36A 0.9800 .
C36 H36B 0.9800 .
C36 H36C 0.9800 .
C35 H35A 0.9800 .
C35 H35B 0.9800 .
C35 H35C 0.9800 .
C13 C18 1.399(3) .
C13 C14 1.395(3) .
C18 C17 1.398(3) .
C18 C19 1.515(3) .
C17 H17 0.9500 .
C17 C16 1.376(3) .
C16 H16 0.9500 .
C16 C15 1.377(3) .
C15 H15 0.9500 .
C15 C14 1.399(3) .
C14 C22 1.519(3) .
C19 H19 1.0000 .
C19 C20 1.524(3) .
C19 C21 1.535(3) .
C20 H20A 0.9800 .
C20 H20B 0.9800 .
C20 H20C 0.9800 .
C21 H21A 0.9800 .
C21 H21B 0.9800 .
C21 H21C 0.9800 .
C22 H22 1.0000 .
C22 C24 1.520(3) .
C22 C23 1.519(4) .
C24 H24A 0.9800 .
C24 H24B 0.9800 .
C24 H24C 0.9800 .
C23 H23A 0.9800 .
C23 H23B 0.9800 .
C23 H23C 0.9800 .
C10A H10D 0.9800 .
C10A H10E 0.9800 .
C10A H10F 0.9800 .
C11 H11D 0.9800 .
C11 H11E 0.9800 .
C11 H11F 0.9800 .
C12 H12D 0.9800 .
C12 H12E 0.9800 .
C12 H12F 0.9800 .

loop_
_geom_torsion_atom_site_label_1
_geom_torsion_atom_site_label_2
_geom_torsion_atom_site_label_3
_geom_torsion_atom_site_label_4
_geom_torsion
_geom_torsion_site_symmetry_1
_geom_torsion_site_symmetry_4
K1 N1 C40 C41 119.00(13) . .
K1 N1 C40 C39 -62.5(2) . .
K1 N1 C4 C5 -123.28(13) . .
K1 N1 C4 C3 57.1(2) . .
K1 C40 C41 C42 -131.46(15) . .
K1 C40 C41 C5 48.64(18) . .
K1 C40 C39 C44 142.35(14) . .
K1 C40 C39 C38 -33.75(17) . .
K1 C4 C5 C41 -53.94(19) . .
K1 C4 C5 C6 125.01(16) . .
K1 C4 C3 C8 -137.27(15) . .
K1 C4 C3 C2 44.82(17) . .
K1 C61 C66 C65 -92.48(16) 2_666 .
K1 C61 C66 C67 87.03(17) 2_666 .
K1 C61 C62 C63 92.25(16) 2_666 .
K1 C61 C62 C70 -89.99(16) 2_666 .
N1 C40 C41 C42 179.92(16) . .
N1 C40 C41 C5 0.0(2) . .
N1 C40 C39 C44 -178.96(17) . .
N1 C40 C39 C38 4.9(3) . .
N1 C4 C5 C41 0.0(2) . .
N1 C4 C5 C6 178.95(16) . .
N1 C4 C3 C8 -176.38(17) . .
N1 C4 C3 C2 5.7(3) . .
N5 N6 N7 C38 0.67(17) . .
N5 N6 N7 C49 -178.94(14) . .
N5 C61 C66 C65 -176.86(16) . .
N5 C61 C66 C67 2.7(3) . .
N5 C61 C62 C63 175.17(16) . .
N5 C61 C62 C70 -7.1(2) . .
N6 N5 C37 K1 -114.73(14) . .
N6 N5 C37 K1 160.77(11) . 2_666
N6 N5 C37 C38 0.92(18) . .
N6 N5 C61 K1 -163.38(12) . 2_666
N6 N5 C61 C66 -74.0(2) . .
N6 N5 C61 C62 110.27(18) . .
N6 N7 C38 C39 -179.57(15) . .
N6 N7 C38 C37 -0.16(19) . .
N6 N7 C49 C50 66.2(2) . .
N6 N7 C49 C54 -114.35(18) . .
N7 C38 C37 K1 -140.35(19) . 2_666
N7 C38 C37 K1 129.85(11) . .
N7 C38 C37 N5 -0.42(17) . .
N7 C49 C50 C51 177.92(17) . .
N7 C49 C50 C58 -2.7(3) . .
N7 C49 C54 C53 -177.03(16) . .
N7 C49 C54 C55 5.2(3) . .
N2 N3 N4 C2 0.21(18) . .
N2 N3 N4 C13 175.15(14) . .
N2 C25 C30 C29 177.09(16) . .
N2 C25 C30 C31 -4.5(3) . .
N2 C25 C26 C27 -178.39(16) . .
N2 C25 C26 C34 4.2(2) . .
N3 N2 C1 K1 -165.95(16) . .
N3 N2 C1 C2 0.43(19) . .
N3 N2 C25 C30 101.51(18) . .
N3 N2 C25 C26 -78.37(19) . .
N3 N4 C2 C3 -177.65(15) . .
N3 N4 C2 C1 0.03(19) . .
N3 N4 C13 C18 -72.9(2) . .
N3 N4 C13 C14 105.57(19) . .
N4 C2 C1 K1 171.91(10) . .
N4 C2 C1 N2 -0.26(18) . .
N4 C13 C18 C17 177.64(16) . .
N4 C13 C18 C19 -1.8(3) . .
N4 C13 C14 C15 -178.00(17) . .
N4 C13 C14 C22 1.7(3) . .
C40 N1 C4 K1 123.28(14) . .
C40 N1 C4 C5 0.00(19) . .
C40 N1 C4 C3 -179.61(17) . .
C40 C41 C42 C43 -1.1(3) . .
C40 C41 C5 C4 -0.02(19) . .
C40 C41 C5 C6 -178.8(2) . .
C40 C39 C38 N7 -111.37(19) . .
C40 C39 C38 C37 69.3(2) . .
C41 C40 C39 C44 -0.6(2) . .
C41 C40 C39 C38 -176.68(16) . .
C41 C42 C43 C44 0.1(3) . .
C41 C42 C43 C45 176.91(17) . .
C41 C5 C6 C7 176.91(19) . .
C42 C41 C5 C4 -179.9(2) . .
C42 C41 C5 C6 1.3(4) . .
C42 C43 C44 C39 0.6(3) . .
C42 C43 C45 C46 -89.2(2) . .
C42 C43 C45 C48 30.1(3) . .
C42 C43 C45 C47 151.6(3) . .
C43 C44 C39 C40 -0.4(3) . .
C43 C44 C39 C38 175.77(17) . .
C44 C43 C45 C46 87.6(2) . .
C44 C43 C45 C48 -153.1(2) . .
C44 C43 C45 C47 -31.7(3) . .
C44 C39 C38 N7 72.6(2) . .
C44 C39 C38 C37 -106.7(2) . .
C39 C40 C41 C42 1.3(3) . .
C39 C40 C41 C5 -178.58(15) . .
C39 C38 C37 K1 39.0(3) . 2_666
C39 C38 C37 K1 -50.78(19) . .
C39 C38 C37 N5 178.95(16) . .
C4 N1 C40 K1 -119.02(15) . .
C4 N1 C40 C41 -0.02(19) . .
C4 N1 C40 C39 178.43(17) . .
C4 C5 C6 C7 -1.7(3) . .
C4 C3 C2 N4 144.61(17) . .
C4 C3 C2 C1 -32.5(3) . .
C5 C41 C42 C43 178.79(19) . .
C5 C4 C3 C8 4.0(2) . .
C5 C4 C3 C2 -173.88(16) . .
C5 C6 C7 C8 1.9(3) . .
C5 C6 C7 C9 179.2(2) . .
C6 C7 C8 C3 1.0(3) . .
C6 C7 C9 C11A 14.3(9) . .
C6 C7 C9 C10 164.9(4) . .
C6 C7 C9 C12A -121.9(7) . .
C6 C7 C9 C10A 122.9(4) . .
C6 C7 C9 C11 37.7(4) . .
C6 C7 C9 C12 -76.5(3) . .
C7 C8 C3 C4 -4.0(3) . .
C7 C8 C3 C2 173.92(18) . .
C8 C7 C9 C11A -168.4(9) . .
C8 C7 C9 C10 -17.9(4) . .
C8 C7 C9 C12A 55.3(7) . .
C8 C7 C9 C10A -59.8(5) . .
C8 C7 C9 C11 -145.0(4) . .
C8 C7 C9 C12 100.7(3) . .
C8 C3 C2 N4 -33.2(3) . .
C8 C3 C2 C1 149.68(19) . .
C3 C4 C5 C41 179.67(15) . .
C3 C4 C5 C6 -1.4(3) . .
C3 C2 C1 K1 -10.7(2) . .
C3 C2 C1 N2 177.17(17) . .
C45 C43 C44 C39 -176.20(17) . .
C9 C7 C8 C3 -176.3(2) . .
C38 N7 C49 C50 -113.4(2) . .
C38 N7 C49 C54 66.1(2) . .
C37 N5 N6 N7 -1.02(18) . .
C37 N5 C61 K1 14.93(15) . 2_666
C37 N5 C61 C66 104.3(2) . .
C37 N5 C61 C62 -71.4(2) . .
C61 N5 N6 N7 177.41(14) . .
C61 N5 C37 K1 -17.55(18) . 2_666
C61 N5 C37 K1 66.94(19) . .
C61 N5 C37 C38 -177.40(15) . .
C61 C66 C65 C64 1.4(3) . .
C61 C66 C67 C68 -126.1(2) . .
C61 C66 C67 C69 109.7(2) . .
C61 C62 C70 K1 61.1(2) . .
C61 C62 C70 C71 146.34(19) . .
C61 C62 C70 C72 -89.1(2) . .
C66 C61 C62 C63 -0.4(3) . .
C66 C61 C62 C70 177.38(17) . .
C66 C65 C64 C63 0.2(3) . .
C65 C66 C67 C68 53.4(3) . .
C65 C66 C67 C69 -70.8(3) . .
C65 C64 C63 C62 -2.0(3) . .
C64 C63 C62 C61 2.1(3) . .
C64 C63 C62 C70 -175.70(19) . .
C63 C62 C70 K1 -121.16(16) . .
C63 C62 C70 C71 -36.0(3) . .
C63 C62 C70 C72 88.5(2) . .
C62 C61 C66 C65 -1.3(3) . .
C62 C61 C66 C67 178.17(17) . .
C67 C66 C65 C64 -178.09(19) . .
C49 N7 C38 C39 0.0(3) . .
C49 N7 C38 C37 179.41(16) . .
C49 C50 C51 C52 -0.6(3) . .
C49 C50 C58 C59 101.5(3) . .
C49 C50 C58 C60 -137.3(2) . .
C49 C54 C55 C57 98.9(2) . .
C49 C54 C55 C56 -137.0(2) . .
C50 C49 C54 C53 2.4(3) . .
C50 C49 C54 C55 -175.32(18) . .
C50 C51 C52 C53 1.8(3) . .
C51 C50 C58 C59 -79.2(3) . .
C51 C50 C58 C60 42.1(3) . .
C51 C52 C53 C54 -0.9(3) . .
C52 C53 C54 C49 -1.2(3) . .
C52 C53 C54 C55 176.66(19) . .
C53 C54 C55 C57 -78.8(2) . .
C53 C54 C55 C56 45.3(2) . .
C54 C49 C50 C51 -1.5(3) . .
C54 C49 C50 C58 177.8(2) . .
C58 C50 C51 C52 179.9(2) . .
C2 N4 C13 C18 100.7(2) . .
C2 N4 C13 C14 -80.8(2) . .
C1 N2 N3 N4 -0.42(19) . .
C1 N2 C25 C30 -78.7(2) . .
C1 N2 C25 C26 101.4(2) . .
C25 N2 N3 N4 179.41(14) . .
C25 N2 C1 K1 14.2(3) . .
C25 N2 C1 C2 -179.38(15) . .
C25 C30 C29 C28 1.8(3) . .
C25 C30 C31 C33 110.8(2) . .
C25 C30 C31 C32 -125.3(2) . .
C25 C26 C34 C36 -146.60(18) . .
C25 C26 C34 C35 91.9(2) . .
C30 C25 C26 C27 1.7(3) . .
C30 C25 C26 C34 -175.67(17) . .
C30 C29 C28 C27 0.7(3) . .
C29 C30 C31 C33 -70.8(2) . .
C29 C30 C31 C32 53.1(3) . .
C29 C28 C27 C26 -2.1(3) . .
C28 C27 C26 C25 0.9(3) . .
C28 C27 C26 C34 178.32(19) . .
C27 C26 C34 C36 36.1(2) . .
C27 C26 C34 C35 -85.4(2) . .
C26 C25 C30 C29 -3.0(3) . .
C26 C25 C30 C31 175.36(16) . .
C31 C30 C29 C28 -176.65(19) . .
C13 N4 C2 C3 8.6(3) . .
C13 N4 C2 C1 -173.71(17) . .
C13 C18 C17 C16 0.1(3) . .
C13 C18 C19 C20 -135.06(19) . .
C13 C18 C19 C21 100.7(2) . .
C13 C14 C22 C24 122.8(2) . .
C13 C14 C22 C23 -113.3(2) . .
C18 C13 C14 C15 0.3(3) . .
C18 C13 C14 C22 -179.92(18) . .
C18 C17 C16 C15 0.8(3) . .
C17 C18 C19 C20 45.5(2) . .
C17 C18 C19 C21 -78.7(2) . .
C17 C16 C15 C14 -1.2(3) . .
C16 C15 C14 C13 0.6(3) . .
C16 C15 C14 C22 -179.1(2) . .
C15 C14 C22 C24 -57.5(3) . .
C15 C14 C22 C23 66.5(3) . .
C14 C13 C18 C17 -0.7(3) . .
C14 C13 C18 C19 179.79(18) . .
C19 C18 C17 C16 179.63(19) . .

loop_
_platon_squeeze_void_nr
_platon_squeeze_void_average_x
_platon_squeeze_void_average_y
_platon_squeeze_void_average_z
_platon_squeeze_void_volume
_platon_squeeze_void_count_electrons
_platon_squeeze_void_content
1 0.500 0.000 0.000 387 49 ' '
